data_7245971
loop_
_publ_author_name
'Garc\'ia-Raso, Angel'
'Terr\'on, Angel'
'Fiol, Juan J.'
'L\'opez-Zafra, Adela'
'Pic\'o, Gemma'
'V\'azquez-L\'opez, Ezequiel M.'
'Barcel\'o-Oliver, Miquel'
'Frontera, Antonio'

_publ_section_title
;
 Synthesis, structural characterization and DFT study of
 N-(pyrimidyl)-\w-amino acids/peptide: \b-alanine, \g-aminobutyric acid,
 5-aminovaleric acid, 6-aminohexanoic acid and glycylglycine
;
_journal_issue 2
_journal_name_full CrystEngComm
_journal_page_first 233
_journal_page_last 244
_journal_paper_doi 10.1039/D2CE01293F
_journal_volume 25
_journal_year 2023
_chemical_formula_moiety 'C9 H14 N3 O2, N O3'
_chemical_formula_sum 'C9 H14 N4 O5'
_chemical_formula_weight 258.235
_space_group_crystal_system monoclinic
_space_group_IT_number 14
_space_group_name_Hall '-P 2ybc'
_space_group_name_H-M_alt 'P 1 21/c 1'
_symmetry_Int_Tables_number 14
_atom_sites_solution_primary dual
_audit_creation_date 2022-11-14
_audit_creation_method
;
Olex2 1.5
(compiled 2022.04.07 svn.rca3783a0 for OlexSys, GUI svn.r6498)
;
_audit_update_record
;
2022-11-14 deposited with the CCDC.	2022-11-24 downloaded from the CCDC.
;
_cell_angle_alpha 90
_cell_angle_beta 109.840(1)
_cell_angle_gamma 90
_cell_formula_units_Z 8
_cell_length_a 9.3661(3)
_cell_length_b 36.0462(12)
_cell_length_c 7.5101(3)
_cell_measurement_reflns_used 9916
_cell_measurement_temperature 298.0
_cell_measurement_theta_max 66.661
_cell_measurement_theta_min 4.909
_cell_volume 2385.01(15)
_computing_cell_refinement 'Bruker Apex3, 2016'
_computing_data_collection 'Bruker Apex3, 2016'
_computing_data_reduction 'SAINT v8.40A (Bruker, 2019)'
_computing_molecular_graphics 'Olex2 1.5 (Dolomanov et al., 2009)'
_computing_publication_material 'Olex2 1.5 (Dolomanov et al., 2009)'
_computing_structure_refinement 'olex2.refine 1.5 (Bourhis et al., 2015)'
_computing_structure_solution 'SHELXT 2018/2 (Sheldrick, 2018)'
_diffrn_ambient_temperature 298.00
_diffrn_measured_fraction_theta_full 0.9929
_diffrn_measured_fraction_theta_max 0.9929
_diffrn_measurement_device_type 'Bruker D8 Venture'
_diffrn_measurement_method '\f and \w scans'
_diffrn_radiation_type 'Cu K\a'
_diffrn_radiation_wavelength 1.54178
_diffrn_reflns_av_R_equivalents 0.0418
_diffrn_reflns_av_unetI/netI 0.0385
_diffrn_reflns_Laue_measured_fraction_full 0.9929
_diffrn_reflns_Laue_measured_fraction_max 0.9929
_diffrn_reflns_limit_h_max 11
_diffrn_reflns_limit_h_min -11
_diffrn_reflns_limit_k_max 42
_diffrn_reflns_limit_k_min -42
_diffrn_reflns_limit_l_max 8
_diffrn_reflns_limit_l_min -8
_diffrn_reflns_number 21222
_diffrn_reflns_point_group_measured_fraction_full 0.9929
_diffrn_reflns_point_group_measured_fraction_max 0.9929
_diffrn_reflns_theta_full 66.7859
_diffrn_reflns_theta_max 66.79
_diffrn_reflns_theta_min 2.45
_exptl_absorpt_coefficient_mu 1.016
_exptl_absorpt_correction_T_max 0.7528
_exptl_absorpt_correction_T_min 0.5696
_exptl_absorpt_correction_type multi-scan
_exptl_absorpt_process_details
;
SADABS-2016/2 (Bruker,2016/2) was used for absorption correction.
wR2(int) was 0.1321 before and 0.0732 after correction.
The Ratio of minimum to maximum transmission is 0.7566.
The \l/2 correction factor is Not present.
;
_exptl_crystal_colour colourless
_exptl_crystal_colour_primary colourless
_exptl_crystal_density_diffrn 1.438
_exptl_crystal_description block
_exptl_crystal_F_000 1092.523
_exptl_crystal_size_max 0.25
_exptl_crystal_size_mid 0.19
_exptl_crystal_size_min 0.14
_refine_diff_density_max 0.3378
_refine_diff_density_min -0.2609
_refine_diff_density_rms 0.0397
_refine_ls_d_res_high 0.8388
_refine_ls_d_res_low 18.0231
_refine_ls_goodness_of_fit_ref 1.0445
_refine_ls_hydrogen_treatment constr
_refine_ls_matrix_type full
_refine_ls_number_constraints 48
_refine_ls_number_parameters 327
_refine_ls_number_reflns 4206
_refine_ls_number_restraints 0
_refine_ls_restrained_S_all 1.0445
_refine_ls_R_factor_all 0.0621
_refine_ls_R_factor_gt 0.0597
_refine_ls_shift/su_max -0.0005
_refine_ls_shift/su_mean 0.0001
_refine_ls_structure_factor_coef Fsqd
_refine_ls_weighting_details 'w=1/[\s^2^(Fo^2^)+(0.0521P)^2^+1.1353P] where P=(Fo^2^+2Fc^2^)/3'
_refine_ls_weighting_scheme calc
_refine_ls_wR_factor_gt 0.1507
_refine_ls_wR_factor_ref 0.1523
_reflns_Friedel_coverage 0.0
_reflns_limit_h_max 10
_reflns_limit_h_min -11
_reflns_limit_k_max 42
_reflns_limit_k_min 0
_reflns_limit_l_max 8
_reflns_limit_l_min 0
_reflns_number_gt 3929
_reflns_number_total 4206
_reflns_threshold_expression I>=2u(I)
_cod_data_source_file d2ce01293f2.cif
_cod_data_source_block 1_a_CCDC2
_cod_depositor_comments 'Adding full bibliography for 7245964--7245971.cif.'
_cod_database_code 7245971
_olex2_refinement_description
;
1. Fixed Uiso
 At 1.2 times of:
  All C(H) groups, All C(H,H) groups, All N(H) groups
 At 1.5 times of:
  All O(H) groups
2.a Secondary CH2 refined with riding coordinates:
 C6B(H6Ba,H6Bb), C5B(H5Ba,H5Bb), C4B(H4Ba,H4Bb), C3B(H3Ba,H3Bb), C6A(H6Aa,
 H6Ab), C5A(H5Aa,H5Ab), C4A(H4Aa,H4Ab), C3A(H3Aa,H3Ab)
2.b Aromatic/amide H refined with riding coordinates:
 N1B'(H1B'), C4B'(H4B'), C5B'(H5B'), C6B'(H6B'), N7B(H7B), N1A'(H1A'),
 C4A'(H4A'), C5A'(H5A'), C6A'(H6A'), N7A(H7A)
2.c Idealised tetrahedral OH refined as rotating group:
 O1B(H1B), O1A(H1A)
;
_olex2_submission_special_instructions 'No special instructions were received'

loop_
_space_group_symop_id
_space_group_symop_operation_xyz
1 x,y,z
2 -x,y+1/2,-z+1/2
3 -x,-y,-z
4 x,-y-1/2,z-1/2

loop_
_atom_site_label
_atom_site_type_symbol
_atom_site_fract_x
_atom_site_fract_y
_atom_site_fract_z
_atom_site_U_iso_or_equiv
_atom_site_adp_type
_atom_site_occupancy
_atom_site_refinement_flags_posn
O1B O 0.5740(2) 0.50007(5) 0.7635(3) 0.1064(8) Uani 1.000000 .
H1B H 0.5197(6) 0.48209(17) 0.720(5) 0.1596(11) Uiso 1.000000 GR
C2B C 0.4907(3) 0.53000(6) 0.7358(3) 0.0658(6) Uani 1.000000 .
O2B O 0.36017(18) 0.53028(5) 0.6350(2) 0.0786(5) Uani 1.000000 .
C3B C 0.5770(3) 0.56287(6) 0.8379(3) 0.0694(6) Uani 1.000000 .
H3Ba H 0.5932(3) 0.56017(6) 0.9718(3) 0.0833(7) Uiso 1.000000 R
H3Bb H 0.6759(3) 0.56309(6) 0.8229(3) 0.0833(7) Uiso 1.000000 R
C4B C 0.5006(3) 0.59970(6) 0.7717(3) 0.0660(6) Uani 1.000000 .
H4Ba H 0.4695(3) 0.60099(6) 0.6348(3) 0.0792(7) Uiso 1.000000 R
H4Bb H 0.4102(3) 0.60149(6) 0.8066(3) 0.0792(7) Uiso 1.000000 R
C5B C 0.6050(3) 0.63215(6) 0.8572(3) 0.0675(6) Uani 1.000000 .
H5Ba H 0.6276(3) 0.63238(6) 0.9932(3) 0.0811(7) Uiso 1.000000 R
H5Bb H 0.6998(3) 0.62906(6) 0.8333(3) 0.0811(7) Uiso 1.000000 R
C6B C 0.5341(3) 0.66836(6) 0.7757(4) 0.0709(6) Uani 1.000000 .
H6Ba H 0.5107(3) 0.66810(6) 0.6396(4) 0.0851(8) Uiso 1.000000 R
H6Bb H 0.4398(3) 0.67161(6) 0.8006(4) 0.0851(8) Uiso 1.000000 R
N7B N 0.6359(2) 0.69933(5) 0.8576(3) 0.0685(5) Uani 1.000000 .
H7B H 0.7255(2) 0.69465(5) 0.9351(3) 0.0823(6) Uiso 1.000000 R
N1B' N 0.6906(2) 0.76197(5) 0.9070(3) 0.0632(5) Uani 1.000000 .
H1B' H 0.7779(2) 0.75656(5) 0.9882(3) 0.0758(6) Uiso 1.000000 R
C2B' C 0.5954(2) 0.73420(6) 0.8170(3) 0.0580(5) Uani 1.000000 .
N3B' N 0.4600(2) 0.74160(5) 0.6871(3) 0.0660(5) Uani 1.000000 .
C4B' C 0.4228(3) 0.77685(7) 0.6539(3) 0.0692(6) Uani 1.000000 .
H4B' H 0.3290(3) 0.78236(7) 0.5639(3) 0.0830(7) Uiso 1.000000 R
C5B' C 0.5138(3) 0.80611(7) 0.7440(4) 0.0695(6) Uani 1.000000 .
H5B' H 0.4819(3) 0.83056(7) 0.7178(4) 0.0834(7) Uiso 1.000000 R
C6B' C 0.6507(3) 0.79784(6) 0.8712(3) 0.0674(6) Uani 1.000000 .
H6B' H 0.7168(3) 0.81664(6) 0.9335(3) 0.0809(7) Uiso 1.000000 R
N1C N 1.0123(2) 0.67430(6) 0.7516(3) 0.0745(6) Uani 1.000000 .
O2C O 1.1404(2) 0.66993(6) 0.8598(3) 0.1093(7) Uani 1.000000 .
O3C O 0.9217(3) 0.64930(6) 0.7048(4) 0.1202(8) Uani 1.000000 .
O4C O 0.9697(3) 0.70546(5) 0.6814(4) 0.1237(9) Uani 1.000000 .
O1A O 1.1364(2) 0.73679(5) 1.3112(3) 0.1051(7) Uani 1.000000 .
H1A H 1.0885(10) 0.75615(5) 1.280(6) 0.1576(11) Uiso 1.000000 GR
C2A C 1.0451(3) 0.70868(7) 1.2534(3) 0.0688(6) Uani 1.000000 .
O2A O 0.91491(19) 0.71224(5) 1.1520(3) 0.0879(6) Uani 1.000000 .
C3A C 1.1193(3) 0.67234(7) 1.3232(4) 0.0735(7) Uani 1.000000 .
H3Aa H 1.2060(3) 0.66953(7) 1.2813(4) 0.0882(8) Uiso 1.000000 R
H3Ab H 1.1572(3) 0.67271(7) 1.4604(4) 0.0882(8) Uiso 1.000000 R
C4A C 1.0175(2) 0.63918(7) 1.2580(4) 0.0681(6) Uani 1.000000 .
H4Aa H 0.9318(2) 0.64146(7) 1.3020(4) 0.0818(7) Uiso 1.000000 R
H4Ab H 0.9785(2) 0.63870(7) 1.1207(4) 0.0818(7) Uiso 1.000000 R
C5A C 1.0998(3) 0.60303(7) 1.3306(3) 0.0687(6) Uani 1.000000 .
H5Aa H 1.1879(3) 0.60123(7) 1.2909(3) 0.0825(7) Uiso 1.000000 R
H5Ab H 1.1352(3) 0.60310(7) 1.4679(3) 0.0825(7) Uiso 1.000000 R
C6A C 0.9996(2) 0.56968(6) 1.2590(3) 0.0642(6) Uani 1.000000 .
H6Aa H 0.9118(2) 0.57116(6) 1.2993(3) 0.0771(7) Uiso 1.000000 R
H6Ab H 0.9641(2) 0.56936(6) 1.1217(3) 0.0771(7) Uiso 1.000000 R
N7A N 1.0840(2) 0.53556(5) 1.3322(3) 0.0678(5) Uani 1.000000 .
H7A H 1.1737(2) 0.53747(5) 1.4144(3) 0.0814(6) Uiso 1.000000 R
N1A' N 1.1131(2) 0.47199(5) 1.3575(3) 0.0659(5) Uani 1.000000 .
H1A' H 1.2016(2) 0.47498(5) 1.4412(3) 0.0791(6) Uiso 1.000000 R
C2A' C 1.0300(2) 0.50226(6) 1.2789(3) 0.0605(5) Uani 1.000000 .
N3A' N 0.8910(2) 0.49843(5) 1.1469(3) 0.0660(5) Uani 1.000000 .
C4A' C 0.8416(3) 0.46436(7) 1.1018(3) 0.0702(6) Uani 1.000000 .
H4A' H 0.7458(3) 0.46139(7) 1.0114(3) 0.0843(7) Uiso 1.000000 R
C5A' C 0.9221(3) 0.43255(7) 1.1791(4) 0.0718(6) Uani 1.000000 .
H5A' H 0.8822(3) 0.40899(7) 1.1433(4) 0.0861(8) Uiso 1.000000 R
C6A' C 1.0613(3) 0.43756(7) 1.3088(3) 0.0708(6) Uani 1.000000 .
H6A' H 1.1209(3) 0.41720(7) 1.3639(3) 0.0849(8) Uiso 1.000000 R
N5C N 0.5710(2) 0.58617(5) 0.3271(3) 0.0666(5) Uani 1.000000 .
O6C O 0.6085(2) 0.55405(5) 0.3913(3) 0.0960(6) Uani 1.000000 .
O7C O 0.6640(2) 0.61085(5) 0.3852(3) 0.1096(7) Uani 1.000000 .
O8C O 0.4441(2) 0.59135(6) 0.2129(3) 0.0933(6) Uani 1.000000 .

loop_
_atom_site_aniso_label
_atom_site_aniso_U_11
_atom_site_aniso_U_22
_atom_site_aniso_U_33
_atom_site_aniso_U_12
_atom_site_aniso_U_13
_atom_site_aniso_U_23
O1B 0.0790(12) 0.0597(10) 0.1310(17) 0.0094(9) -0.0288(11) -0.0106(11)
C2B 0.0577(13) 0.0615(13) 0.0644(13) 0.0031(10) 0.0027(10) 0.0012(10)
O2B 0.0539(9) 0.0753(11) 0.0871(11) 0.0015(8) -0.0018(8) -0.0002(9)
C3B 0.0600(13) 0.0642(13) 0.0717(14) 0.0014(11) 0.0062(11) -0.0046(11)
C4B 0.0589(13) 0.0604(13) 0.0721(14) 0.0014(10) 0.0136(11) -0.0009(11)
C5B 0.0588(13) 0.0633(13) 0.0736(14) 0.0008(10) 0.0133(11) -0.0012(11)
C6B 0.0627(14) 0.0612(13) 0.0766(15) -0.0046(11) 0.0076(11) 0.0002(11)
N7B 0.0548(10) 0.0592(11) 0.0792(12) -0.0019(8) 0.0066(9) 0.0046(9)
N1B' 0.0500(9) 0.0626(11) 0.0687(11) -0.0047(8) 0.0095(8) 0.0005(9)
C2B' 0.0516(11) 0.0592(12) 0.0612(12) -0.0026(9) 0.0164(10) -0.0006(10)
N3B' 0.0549(10) 0.0628(11) 0.0689(11) 0.0000(8) 0.0062(9) -0.0011(9)
C4B' 0.0570(13) 0.0659(14) 0.0756(15) 0.0053(11) 0.0108(11) 0.0029(11)
C5B' 0.0701(14) 0.0573(13) 0.0783(15) 0.0037(11) 0.0213(12) 0.0040(11)
C6B' 0.0634(13) 0.0608(14) 0.0773(15) -0.0100(11) 0.0230(12) -0.0052(11)
N1C 0.0707(13) 0.0602(12) 0.0807(13) -0.0025(10) 0.0104(11) 0.0007(10)
O2C 0.0766(13) 0.0953(15) 0.1245(17) 0.0010(11) -0.0070(12) 0.0191(12)
O3C 0.0968(15) 0.0703(12) 0.161(2) -0.0180(11) 0.0011(14) 0.0048(13)
O4C 0.0941(15) 0.0634(12) 0.162(2) -0.0025(10) -0.0237(14) 0.0206(12)
O1A 0.0709(11) 0.0693(11) 0.1373(18) -0.0117(9) -0.0138(11) -0.0042(12)
C2A 0.0540(13) 0.0685(14) 0.0735(14) -0.0032(11) 0.0082(11) -0.0021(11)
O2A 0.0587(10) 0.0691(11) 0.1071(14) -0.0013(8) -0.0096(9) 0.0035(9)
C3A 0.0546(13) 0.0723(15) 0.0825(16) -0.0012(11) 0.0091(11) 0.0038(12)
C4A 0.0509(12) 0.0696(14) 0.0771(15) 0.0010(10) 0.0128(11) 0.0058(11)
C5A 0.0519(12) 0.0752(15) 0.0725(14) 0.0004(10) 0.0126(11) 0.0051(11)
C6A 0.0528(12) 0.0684(14) 0.0661(13) 0.0062(10) 0.0132(10) 0.0057(10)
N7A 0.0468(10) 0.0716(12) 0.0724(12) 0.0056(8) 0.0038(8) 0.0030(9)
N1A' 0.0522(10) 0.0737(12) 0.0648(11) 0.0144(9) 0.0108(8) 0.0117(9)
C2A' 0.0497(11) 0.0688(14) 0.0605(12) 0.0109(10) 0.0153(10) 0.0089(10)
N3A' 0.0497(10) 0.0674(12) 0.0701(12) 0.0069(8) 0.0064(9) 0.0093(9)
C4A' 0.0582(13) 0.0727(15) 0.0719(15) 0.0008(11) 0.0118(11) 0.0062(12)
C5A' 0.0745(16) 0.0649(14) 0.0771(15) 0.0052(12) 0.0274(13) 0.0067(12)
C6A' 0.0711(15) 0.0708(15) 0.0725(15) 0.0215(12) 0.0271(12) 0.0168(12)
N5C 0.0640(12) 0.0575(11) 0.0725(12) 0.0034(9) 0.0154(10) -0.0012(9)
O6C 0.0814(12) 0.0546(10) 0.1146(15) -0.0010(9) -0.0153(10) 0.0019(9)
O7C 0.0908(14) 0.0653(11) 0.1436(19) -0.0150(10) 0.0019(13) 0.0098(11)
O8C 0.0669(11) 0.0898(13) 0.1020(14) 0.0113(10) 0.0012(10) 0.0102(11)

loop_
_atom_type_symbol
_atom_type_scat_dispersion_real
_atom_type_scat_dispersion_imag
_atom_type_scat_Cromer_Mann_a1
_atom_type_scat_Cromer_Mann_a2
_atom_type_scat_Cromer_Mann_a3
_atom_type_scat_Cromer_Mann_a4
_atom_type_scat_Cromer_Mann_b1
_atom_type_scat_Cromer_Mann_b2
_atom_type_scat_Cromer_Mann_b3
_atom_type_scat_Cromer_Mann_b4
_atom_type_scat_Cromer_Mann_c
_atom_type_scat_source
_atom_type_scat_dispersion_source
C 0.01920 0.00962 2.31000 1.02000 1.58860 0.86500 20.84390 10.20750 0.56870 51.65120 0.21560 'International Tables Volume C Table 6.1.1.4 (pp. 500-502)' 'Henke, Gullikson and Davis, At. Data and Nucl. Data Tables, 1993, 54, 2'
H 0.00000 0.00000 0.49300 0.32291 0.14019 0.04081 10.51090 26.12570 3.14236 57.79970 0.00304 'International Tables Volume C Table 6.1.1.4 (pp. 500-502)' 'Henke, Gullikson and Davis, At. Data and Nucl. Data Tables, 1993, 54, 2'
N 0.03256 0.01839 12.21260 3.13220 2.01250 1.16630 0.00570 9.89330 28.99750 0.58260 -11.52900 'International Tables Volume C Table 6.1.1.4 (pp. 500-502)' 'Henke, Gullikson and Davis, At. Data and Nucl. Data Tables, 1993, 54, 2'
O 0.05239 0.03376 3.04850 2.28680 1.54630 0.86700 13.27710 5.70110 0.32390 32.90890 0.25080 'International Tables Volume C Table 6.1.1.4 (pp. 500-502)' 'Henke, Gullikson and Davis, At. Data and Nucl. Data Tables, 1993, 54, 2'

loop_
_geom_angle_atom_site_label_1
_geom_angle_atom_site_label_2
_geom_angle_atom_site_label_3
_geom_angle
_geom_angle_site_symmetry_1
_geom_angle_site_symmetry_3
_geom_angle_publ_flag
C2B O1B H1B 109.5 . . ?
O2B C2B O1B 122.2(2) . . ?
C3B C2B O1B 112.57(19) . . ?
C3B C2B O2B 125.2(2) . . ?
H3Ba C3B C2B 108.63(14) . . ?
H3Bb C3B C2B 108.63(14) . . ?
H3Bb C3B H3Ba 107.6 . . ?
C4B C3B C2B 114.54(19) . . ?
C4B C3B H3Ba 108.63(13) . . ?
C4B C3B H3Bb 108.63(13) . . ?
H4Ba C4B C3B 109.24(13) . . ?
H4Bb C4B C3B 109.24(14) . . ?
H4Bb C4B H4Ba 107.9 . . ?
C5B C4B C3B 111.87(19) . . ?
C5B C4B H4Ba 109.24(13) . . ?
C5B C4B H4Bb 109.24(13) . . ?
H5Ba C5B C4B 109.33(13) . . ?
H5Bb C5B C4B 109.33(13) . . ?
H5Bb C5B H5Ba 108.0 . . ?
C6B C5B C4B 111.46(19) . . ?
C6B C5B H5Ba 109.33(14) . . ?
C6B C5B H5Bb 109.33(14) . . ?
H6Ba C6B C5B 109.44(14) . . ?
H6Bb C6B C5B 109.44(14) . . ?
H6Bb C6B H6Ba 108.0 . . ?
N7B C6B C5B 111.00(19) . . ?
N7B C6B H6Ba 109.44(13) . . ?
N7B C6B H6Bb 109.44(13) . . ?
H7B N7B C6B 118.82(12) . . ?
C2B' N7B C6B 122.35(19) . . ?
C2B' N7B H7B 118.82(12) . . ?
C2B' N1B' H1B' 119.44(12) . . ?
C6B' N1B' H1B' 119.44(13) . . ?
C6B' N1B' C2B' 121.13(19) . . ?
N1B' C2B' N7B 119.89(19) . . ?
N3B' C2B' N7B 119.1(2) . . ?
N3B' C2B' N1B' 121.0(2) . . ?
C4B' N3B' C2B' 117.03(19) . . ?
H4B' C4B' N3B' 117.85(13) . . ?
C5B' C4B' N3B' 124.3(2) . . ?
C5B' C4B' H4B' 117.85(14) . . ?
H5B' C5B' C4B' 121.32(14) . . ?
C6B' C5B' C4B' 117.4(2) . . ?
C6B' C5B' H5B' 121.32(15) . . ?
C5B' C6B' N1B' 119.1(2) . . ?
H6B' C6B' N1B' 120.43(13) . . ?
H6B' C6B' C5B' 120.43(15) . . ?
O3C N1C O2C 122.5(2) . . ?
O4C N1C O2C 120.2(2) . . ?
O4C N1C O3C 117.2(2) . . ?
C2A O1A H1A 109.5 . . ?
O2A C2A O1A 122.5(2) . . ?
C3A C2A O1A 113.0(2) . . ?
C3A C2A O2A 124.5(2) . . ?
H3Aa C3A C2A 108.63(14) . . ?
H3Ab C3A C2A 108.63(14) . . ?
H3Ab C3A H3Aa 107.6 . . ?
C4A C3A C2A 114.52(19) . . ?
C4A C3A H3Aa 108.63(14) . . ?
C4A C3A H3Ab 108.63(14) . . ?
H4Aa C4A C3A 109.18(14) . . ?
H4Ab C4A C3A 109.18(14) . . ?
H4Ab C4A H4Aa 107.9 . . ?
C5A C4A C3A 112.14(19) . . ?
C5A C4A H4Aa 109.18(13) . . ?
C5A C4A H4Ab 109.18(14) . . ?
H5Aa C5A C4A 109.17(13) . . ?
H5Ab C5A C4A 109.17(14) . . ?
H5Ab C5A H5Aa 107.9 . . ?
C6A C5A C4A 112.19(19) . . ?
C6A C5A H5Aa 109.17(13) . . ?
C6A C5A H5Ab 109.17(13) . . ?
H6Aa C6A C5A 109.63(13) . . ?
H6Ab C6A C5A 109.63(13) . . ?
H6Ab C6A H6Aa 108.1 . . ?
N7A C6A C5A 110.13(18) . . ?
N7A C6A H6Aa 109.63(12) . . ?
N7A C6A H6Ab 109.63(12) . . ?
H7A N7A C6A 118.30(12) . . ?
C2A' N7A C6A 123.39(18) . . ?
C2A' N7A H7A 118.30(12) . . ?
C2A' N1A' H1A' 119.11(13) . . ?
C6A' N1A' H1A' 119.11(13) . . ?
C6A' N1A' C2A' 121.8(2) . . ?
N1A' C2A' N7A 119.9(2) . . ?
N3A' C2A' N7A 119.6(2) . . ?
N3A' C2A' N1A' 120.4(2) . . ?
C4A' N3A' C2A' 116.9(2) . . ?
H4A' C4A' N3A' 117.60(13) . . ?
C5A' C4A' N3A' 124.8(2) . . ?
C5A' C4A' H4A' 117.60(15) . . ?
H5A' C5A' C4A' 121.75(15) . . ?
C6A' C5A' C4A' 116.5(2) . . ?
C6A' C5A' H5A' 121.75(15) . . ?
C5A' C6A' N1A' 119.6(2) . . ?
H6A' C6A' N1A' 120.20(13) . . ?
H6A' C6A' C5A' 120.20(15) . . ?
O7C N5C O6C 117.6(2) . . ?
O8C N5C O6C 119.2(2) . . ?
O8C N5C O7C 123.2(2) . . ?

loop_
_geom_bond_atom_site_label_1
_geom_bond_atom_site_label_2
_geom_bond_distance
_geom_bond_site_symmetry_2
_geom_bond_publ_flag
O1B H1B 0.8200 . ?
O1B C2B 1.306(3) . ?
C2B O2B 1.200(3) . ?
C2B C3B 1.492(3) . ?
C3B H3Ba 0.9700 . ?
C3B H3Bb 0.9700 . ?
C3B C4B 1.510(3) . ?
C4B H4Ba 0.9700 . ?
C4B H4Bb 0.9700 . ?
C4B C5B 1.520(3) . ?
C5B H5Ba 0.9700 . ?
C5B H5Bb 0.9700 . ?
C5B C6B 1.497(3) . ?
C6B H6Ba 0.9700 . ?
C6B H6Bb 0.9700 . ?
C6B N7B 1.462(3) . ?
N7B H7B 0.8600 . ?
N7B C2B' 1.319(3) . ?
N1B' H1B' 0.8600 . ?
N1B' C2B' 1.358(3) . ?
N1B' C6B' 1.347(3) . ?
C2B' N3B' 1.338(3) . ?
N3B' C4B' 1.319(3) . ?
C4B' H4B' 0.9300 . ?
C4B' C5B' 1.380(3) . ?
C5B' H5B' 0.9300 . ?
C5B' C6B' 1.347(3) . ?
C6B' H6B' 0.9300 . ?
N1C O2C 1.209(3) . ?
N1C O3C 1.205(3) . ?
N1C O4C 1.247(3) . ?
O1A H1A 0.8200 . ?
O1A C2A 1.301(3) . ?
C2A O2A 1.205(3) . ?
C2A C3A 1.492(3) . ?
C3A H3Aa 0.9700 . ?
C3A H3Ab 0.9700 . ?
C3A C4A 1.504(3) . ?
C4A H4Aa 0.9700 . ?
C4A H4Ab 0.9700 . ?
C4A C5A 1.518(3) . ?
C5A H5Aa 0.9700 . ?
C5A H5Ab 0.9700 . ?
C5A C6A 1.508(3) . ?
C6A H6Aa 0.9700 . ?
C6A H6Ab 0.9700 . ?
C6A N7A 1.465(3) . ?
N7A H7A 0.8600 . ?
N7A C2A' 1.312(3) . ?
N1A' H1A' 0.8600 . ?
N1A' C2A' 1.354(3) . ?
N1A' C6A' 1.337(3) . ?
C2A' N3A' 1.349(3) . ?
N3A' C4A' 1.315(3) . ?
C4A' H4A' 0.9300 . ?
C4A' C5A' 1.387(3) . ?
C5A' H5A' 0.9300 . ?
C5A' C6A' 1.348(3) . ?
C6A' H6A' 0.9300 . ?
N5C O6C 1.257(2) . ?
N5C O7C 1.217(3) . ?
N5C O8C 1.221(2) . ?

loop_
_geom_torsion_atom_site_label_1
_geom_torsion_atom_site_label_2
_geom_torsion_atom_site_label_3
_geom_torsion_atom_site_label_4
_geom_torsion
_geom_torsion_site_symmetry_1
_geom_torsion_site_symmetry_2
_geom_torsion_site_symmetry_3
_geom_torsion_site_symmetry_4
_geom_torsion_publ_flag
O1B C2B C3B C4B 164.7(2) . . . . ?
C2B C3B C4B C5B -170.5(2) . . . . ?
C3B C4B C5B C6B 174.2(2) . . . . ?
C4B C5B C6B N7B -179.5(2) . . . . ?
C5B C6B N7B C2B' -175.7(2) . . . . ?
C6B N7B C2B' N1B' 175.5(2) . . . . ?
C6B N7B C2B' N3B' -4.4(3) . . . . ?
N7B C2B' N1B' C6B' -178.6(2) . . . . ?
N7B C2B' N3B' C4B' 178.6(2) . . . . ?
N1B' C2B' N3B' C4B' -1.3(3) . . . . ?
N1B' C6B' C5B' C4B' -1.3(3) . . . . ?
C2B' N3B' C4B' C5B' -0.0(3) . . . . ?
N3B' C4B' C5B' C6B' 1.4(3) . . . . ?
O1A C2A C3A C4A -179.6(2) . . . . ?
C2A C3A C4A C5A 179.1(2) . . . . ?
C3A C4A C5A C6A -177.7(2) . . . . ?
C4A C5A C6A N7A 179.8(2) . . . . ?
C5A C6A N7A C2A' -173.29(19) . . . . ?
C6A N7A C2A' N1A' -177.9(2) . . . . ?
C6A N7A C2A' N3A' 1.5(2) . . . . ?
N7A C2A' N1A' C6A' 179.2(2) . . . . ?
N7A C2A' N3A' C4A' -178.7(2) . . . . ?
N1A' C2A' N3A' C4A' 0.7(3) . . . . ?
N1A' C6A' C5A' C4A' 0.9(3) . . . . ?
C2A' N3A' C4A' C5A' -0.3(3) . . . . ?
N3A' C4A' C5A' C6A' -0.5(3) . . . . ?
